data_4065225
loop_
_publ_author_name
'Slivarichova, Miriam'
'Ahmad, Ruaa'
'Kuo, Yu-Ying'
'Nunn, Joshua'
'Haddow, Mairi F.'
'Othman, Hafiizah'
'Owen, Gareth R.'

_publ_section_title
;
 New Mixed-Donor Bidentate Ligands Based on N-Heterocyclic Carbene and
 Thione Donors
;
_journal_issue 17
_journal_name_full Organometallics
_journal_page_first 4779
_journal_paper_doi 10.1021/om200629j
_journal_volume 30
_journal_year 2011
_chemical_formula_moiety 'C21 H21 N4 S, Br'
_chemical_formula_sum 'C21 H21 Br N4 S'
_chemical_formula_weight 441.39
_chemical_name_common ms_lhbmz_0m
_chemical_name_systematic
; 
 ? 
;
_space_group_IT_number 2
_symmetry_cell_setting triclinic
_symmetry_space_group_name_Hall '-P 1'
_symmetry_space_group_name_H-M 'P -1'
_atom_sites_solution_hydrogens geom
_atom_sites_solution_primary direct
_atom_sites_solution_secondary difmap
_audit_creation_method SHELXL-97
_cell_angle_alpha 85.584(2)
_cell_angle_beta 87.5330(10)
_cell_angle_gamma 73.5450(10)
_cell_formula_units_Z 2
_cell_length_a 6.8981(2)
_cell_length_b 9.0283(3)
_cell_length_c 16.5419(6)
_cell_measurement_reflns_used 9899
_cell_measurement_temperature 100(2)
_cell_measurement_theta_max 27.49
_cell_measurement_theta_min 2.36
_cell_volume 984.83(6)
_computing_cell_refinement 'Bruker Apex II'
_computing_data_collection 'Bruker Apex II'
_computing_data_reduction 'Bruker SAINT'
_computing_molecular_graphics 'Bruker ShelXTL'
_computing_publication_material 'Bruker ShelXTL'
_computing_structure_refinement 'SHELXL-97 (Sheldrick, 2008)'
_computing_structure_solution 'SHELXS-97 (Sheldrick, 2008)'
_diffrn_ambient_temperature 100(2)
_diffrn_measured_fraction_theta_full 0.984
_diffrn_measured_fraction_theta_max 0.984
_diffrn_measurement_device_type 'Bruker Apex II kappa CCD area detector'
_diffrn_measurement_method 'phi and omega scans'
_diffrn_radiation_monochromator graphite
_diffrn_radiation_source 'fine-focus sealed tube'
_diffrn_radiation_type MoK\a
_diffrn_radiation_wavelength 0.71073
_diffrn_reflns_av_R_equivalents 0.0212
_diffrn_reflns_av_sigmaI/netI 0.0229
_diffrn_reflns_limit_h_max 8
_diffrn_reflns_limit_h_min -8
_diffrn_reflns_limit_k_max 11
_diffrn_reflns_limit_k_min -11
_diffrn_reflns_limit_l_max 21
_diffrn_reflns_limit_l_min -20
_diffrn_reflns_number 16355
_diffrn_reflns_theta_full 27.49
_diffrn_reflns_theta_max 27.49
_diffrn_reflns_theta_min 1.23
_exptl_absorpt_coefficient_mu 2.206
_exptl_absorpt_correction_T_max 0.4537
_exptl_absorpt_correction_T_min 0.3696
_exptl_absorpt_correction_type multi-scan
_exptl_absorpt_process_details 'SADABS V2008/1'
_exptl_crystal_colour colourless
_exptl_crystal_density_diffrn 1.488
_exptl_crystal_density_method 'not measured'
_exptl_crystal_description block
_exptl_crystal_F_000 452
_exptl_crystal_size_max 0.28
_exptl_crystal_size_mid 0.25
_exptl_crystal_size_min 0.14
_refine_diff_density_max 0.445
_refine_diff_density_min -0.368
_refine_diff_density_rms 0.109
_refine_ls_extinction_method none
_refine_ls_goodness_of_fit_ref 1.175
_refine_ls_hydrogen_treatment constr
_refine_ls_matrix_type full
_refine_ls_number_parameters 244
_refine_ls_number_reflns 4453
_refine_ls_number_restraints 0
_refine_ls_restrained_S_all 1.175
_refine_ls_R_factor_all 0.0262
_refine_ls_R_factor_gt 0.0222
_refine_ls_shift/su_max 0.002
_refine_ls_shift/su_mean 0.000
_refine_ls_structure_factor_coef Fsqd
_refine_ls_weighting_details 'calc w=1/[\s^2^(Fo^2^)+(0.0384P)^2^+0.2331P] where P=(Fo^2^+2Fc^2^)/3'
_refine_ls_weighting_scheme calc
_refine_ls_wR_factor_gt 0.0596
_refine_ls_wR_factor_ref 0.0708
_reflns_number_gt 4107
_reflns_number_total 4453
_reflns_threshold_expression >2sigma(I)
_cod_data_source_file om200629j_si_002.cif
_cod_data_source_block '[CS_(Bn)H]Br'
_cod_original_sg_symbol_Hall -P1
_cod_original_sg_symbol_H-M P-1
_cod_database_code 4065225

loop_
_symmetry_equiv_pos_as_xyz
'x, y, z'
'-x, -y, -z'

loop_
_atom_site_label
_atom_site_type_symbol
_atom_site_fract_x
_atom_site_fract_y
_atom_site_fract_z
_atom_site_U_iso_or_equiv
_atom_site_adp_type
_atom_site_occupancy
_atom_site_symmetry_multiplicity
_atom_site_calc_flag
_atom_site_refinement_flags
Br1 Br 0.75019(2) 0.663797(17) 0.533549(10) 0.01603(7) Uani 1 1 d .
S1 S 0.34991(7) 0.94289(5) 0.22536(3) 0.02019(11) Uani 1 1 d .
N1 N -0.0051(2) 0.86567(16) 0.22141(9) 0.0157(3) Uani 1 1 d .
N2 N 0.1868(2) 0.74271(16) 0.31914(8) 0.0149(3) Uani 1 1 d .
N3 N 0.2900(2) 0.77725(16) 0.45023(9) 0.0139(3) Uani 1 1 d .
N4 N 0.1854(2) 0.82222(16) 0.57284(9) 0.0151(3) Uani 1 1 d .
C1 C 0.1772(3) 0.84867(19) 0.25457(10) 0.0149(3) Uani 1 1 d .
C2 C -0.0816(3) 0.9627(2) 0.14792(11) 0.0198(4) Uani 1 1 d .
H2A H 0.0002 1.0359 0.1350 0.024 Uiso 1 1 calc R
H2B H -0.2231 1.0239 0.1578 0.024 Uiso 1 1 calc R
C3 C -0.1081(3) 0.7726(2) 0.26514(11) 0.0194(4) Uani 1 1 d .
H3 H -0.2384 0.7644 0.2540 0.023 Uiso 1 1 calc R
C4 C 0.0107(3) 0.6965(2) 0.32600(11) 0.0179(4) Uani 1 1 d .
H4 H -0.0198 0.6248 0.3661 0.021 Uiso 1 1 calc R
C5 C 0.3491(3) 0.6950(2) 0.37646(10) 0.0159(3) Uani 1 1 d .
H5A H 0.4720 0.7175 0.3520 0.019 Uiso 1 1 calc R
H5B H 0.3806 0.5820 0.3899 0.019 Uiso 1 1 calc R
C6 C 0.2247(2) 0.71646(19) 0.51843(10) 0.0138(3) Uani 1 1 d .
H6 H 0.2090 0.6151 0.5266 0.017 Uiso 1 1 calc R
C7 C 0.1064(3) 0.7993(2) 0.65543(11) 0.0195(4) Uani 1 1 d .
H7A H 0.0007 0.7450 0.6534 0.023 Uiso 1 1 calc R
H7B H 0.0429 0.9015 0.6771 0.023 Uiso 1 1 calc R
C8 C 0.2289(3) 0.9548(2) 0.53855(11) 0.0181(4) Uani 1 1 d .
H8 H 0.2153 1.0478 0.5643 0.022 Uiso 1 1 calc R
C9 C 0.2937(3) 0.92671(19) 0.46194(11) 0.0176(4) Uani 1 1 d .
H9 H 0.3342 0.9961 0.4232 0.021 Uiso 1 1 calc R
C10 C -0.0727(3) 0.8655(2) 0.07681(10) 0.0187(4) Uani 1 1 d .
C11 C -0.2484(3) 0.8511(2) 0.04460(11) 0.0245(4) Uani 1 1 d .
H11 H -0.3762 0.9037 0.0670 0.029 Uiso 1 1 calc R
C12 C -0.2381(3) 0.7596(2) -0.02048(12) 0.0294(5) Uani 1 1 d .
H12 H -0.3587 0.7509 -0.0428 0.035 Uiso 1 1 calc R
C13 C -0.0528(4) 0.6819(2) -0.05245(12) 0.0297(5) Uani 1 1 d .
H13 H -0.0458 0.6183 -0.0962 0.036 Uiso 1 1 calc R
C14 C 0.1236(3) 0.6961(2) -0.02099(12) 0.0276(4) Uani 1 1 d .
H14 H 0.2511 0.6432 -0.0436 0.033 Uiso 1 1 calc R
C15 C 0.1139(3) 0.7876(2) 0.04342(11) 0.0226(4) Uani 1 1 d .
H15 H 0.2350 0.7973 0.0649 0.027 Uiso 1 1 calc R
C16 C 0.2701(3) 0.7063(2) 0.71209(10) 0.0165(3) Uani 1 1 d .
C17 C 0.2479(3) 0.5733(2) 0.75530(11) 0.0236(4) Uani 1 1 d .
H17 H 0.1303 0.5407 0.7491 0.028 Uiso 1 1 calc R
C18 C 0.3979(3) 0.4881(2) 0.80759(12) 0.0282(5) Uani 1 1 d .
H18 H 0.3820 0.3976 0.8370 0.034 Uiso 1 1 calc R
C19 C 0.5698(3) 0.5341(2) 0.81710(11) 0.0258(4) Uani 1 1 d .
H19 H 0.6721 0.4751 0.8527 0.031 Uiso 1 1 calc R
C20 C 0.5922(3) 0.6669(2) 0.77439(11) 0.0243(4) Uani 1 1 d .
H20 H 0.7096 0.6995 0.7810 0.029 Uiso 1 1 calc R
C21 C 0.4434(3) 0.7520(2) 0.72218(11) 0.0209(4) Uani 1 1 d .
H21 H 0.4598 0.8425 0.6929 0.025 Uiso 1 1 calc R

loop_
_atom_site_aniso_label
_atom_site_aniso_U_11
_atom_site_aniso_U_22
_atom_site_aniso_U_33
_atom_site_aniso_U_23
_atom_site_aniso_U_13
_atom_site_aniso_U_12
Br1 0.01353(10) 0.01243(10) 0.02185(10) -0.00084(6) -0.00161(7) -0.00309(7)
S1 0.0178(2) 0.0217(2) 0.0224(2) 0.00513(18) -0.00121(18) -0.00925(18)
N1 0.0165(7) 0.0168(7) 0.0141(7) 0.0004(5) -0.0032(6) -0.0051(6)
N2 0.0151(7) 0.0162(7) 0.0136(7) 0.0020(5) -0.0023(6) -0.0053(6)
N3 0.0124(7) 0.0134(7) 0.0164(7) 0.0006(5) -0.0042(6) -0.0041(6)
N4 0.0137(7) 0.0143(7) 0.0173(7) -0.0021(5) -0.0043(6) -0.0029(6)
C1 0.0163(8) 0.0138(8) 0.0136(8) -0.0017(6) 0.0001(7) -0.0028(7)
C2 0.0236(10) 0.0164(8) 0.0180(9) 0.0031(7) -0.0080(7) -0.0033(7)
C3 0.0180(9) 0.0232(9) 0.0197(9) -0.0001(7) -0.0019(7) -0.0102(7)
C4 0.0186(9) 0.0218(9) 0.0162(8) -0.0002(7) -0.0001(7) -0.0106(7)
C5 0.0133(8) 0.0180(8) 0.0154(8) 0.0009(6) -0.0016(7) -0.0031(7)
C6 0.0103(8) 0.0133(8) 0.0173(8) 0.0013(6) -0.0044(6) -0.0025(6)
C7 0.0166(9) 0.0246(9) 0.0175(9) -0.0063(7) 0.0005(7) -0.0048(7)
C8 0.0152(9) 0.0122(8) 0.0269(9) -0.0002(7) -0.0081(7) -0.0033(7)
C9 0.0148(8) 0.0130(8) 0.0258(9) 0.0033(7) -0.0076(7) -0.0057(7)
C10 0.0255(10) 0.0169(8) 0.0138(8) 0.0055(6) -0.0053(7) -0.0072(7)
C11 0.0256(10) 0.0299(10) 0.0196(9) 0.0019(8) -0.0035(8) -0.0108(8)
C12 0.0362(12) 0.0371(12) 0.0204(9) 0.0008(8) -0.0078(9) -0.0191(10)
C13 0.0486(14) 0.0275(10) 0.0161(9) -0.0008(8) -0.0044(9) -0.0152(10)
C14 0.0341(12) 0.0253(10) 0.0209(9) 0.0010(8) -0.0001(8) -0.0048(9)
C15 0.0254(10) 0.0222(9) 0.0198(9) 0.0042(7) -0.0060(8) -0.0067(8)
C16 0.0195(9) 0.0174(8) 0.0124(8) -0.0050(6) 0.0017(7) -0.0037(7)
C17 0.0299(11) 0.0221(9) 0.0229(9) -0.0056(7) 0.0012(8) -0.0130(8)
C18 0.0427(13) 0.0189(9) 0.0233(10) 0.0008(8) -0.0017(9) -0.0093(9)
C19 0.0318(11) 0.0239(10) 0.0176(9) 0.0003(7) -0.0057(8) -0.0005(8)
C20 0.0208(10) 0.0314(10) 0.0212(9) -0.0003(8) -0.0026(8) -0.0083(8)
C21 0.0226(10) 0.0227(9) 0.0187(9) 0.0031(7) -0.0022(7) -0.0096(8)

loop_
_atom_type_symbol
_atom_type_description
_atom_type_scat_dispersion_real
_atom_type_scat_dispersion_imag
_atom_type_scat_source
C C 0.0033 0.0016 'International Tables Vol C Tables 4.2.6.8 and 6.1.1.4'
H H 0.0000 0.0000 'International Tables Vol C Tables 4.2.6.8 and 6.1.1.4'
N N 0.0061 0.0033 'International Tables Vol C Tables 4.2.6.8 and 6.1.1.4'
S S 0.1246 0.1234 'International Tables Vol C Tables 4.2.6.8 and 6.1.1.4'
Br Br -0.2901 2.4595 'International Tables Vol C Tables 4.2.6.8 and 6.1.1.4'

loop_
_geom_angle_atom_site_label_1
_geom_angle_atom_site_label_2
_geom_angle_atom_site_label_3
_geom_angle
C1 N1 C3 110.37(14)
C1 N1 C2 125.50(15)
C3 N1 C2 124.08(15)
C1 N2 C4 110.42(14)
C1 N2 C5 125.02(14)
C4 N2 C5 124.37(14)
C6 N3 C9 109.05(15)
C6 N3 C5 124.07(14)
C9 N3 C5 126.87(14)
C6 N4 C8 109.00(15)
C6 N4 C7 124.21(15)
C8 N4 C7 126.78(15)
N1 C1 N2 104.92(14)
N1 C1 S1 127.66(13)
N2 C1 S1 127.36(13)
N1 C2 C10 111.21(14)
N1 C2 H2A 109.4
C10 C2 H2A 109.4
N1 C2 H2B 109.4
C10 C2 H2B 109.4
H2A C2 H2B 108.0
C4 C3 N1 107.39(16)
C4 C3 H3 126.3
N1 C3 H3 126.3
C3 C4 N2 106.89(15)
C3 C4 H4 126.6
N2 C4 H4 126.6
N2 C5 N3 109.97(14)
N2 C5 H5A 109.7
N3 C5 H5A 109.7
N2 C5 H5B 109.7
N3 C5 H5B 109.7
H5A C5 H5B 108.2
N4 C6 N3 108.05(15)
N4 C6 H6 126.0
N3 C6 H6 126.0
N4 C7 C16 112.29(14)
N4 C7 H7A 109.1
C16 C7 H7A 109.1
N4 C7 H7B 109.1
C16 C7 H7B 109.1
H7A C7 H7B 107.9
C9 C8 N4 107.02(15)
C9 C8 H8 126.5
N4 C8 H8 126.5
C8 C9 N3 106.87(15)
C8 C9 H9 126.6
N3 C9 H9 126.6
C11 C10 C15 119.30(17)
C11 C10 C2 120.83(17)
C15 C10 C2 119.87(17)
C10 C11 C12 120.28(19)
C10 C11 H11 119.9
C12 C11 H11 119.9
C13 C12 C11 119.9(2)
C13 C12 H12 120.1
C11 C12 H12 120.1
C12 C13 C14 120.29(19)
C12 C13 H13 119.9
C14 C13 H13 119.9
C15 C14 C13 120.0(2)
C15 C14 H14 120.0
C13 C14 H14 120.0
C14 C15 C10 120.26(19)
C14 C15 H15 119.9
C10 C15 H15 119.9
C21 C16 C17 119.05(17)
C21 C16 C7 120.95(16)
C17 C16 C7 120.00(17)
C18 C17 C16 119.99(18)
C18 C17 H17 120.0
C16 C17 H17 120.0
C19 C18 C17 120.59(18)
C19 C18 H18 119.7
C17 C18 H18 119.7
C18 C19 C20 119.63(18)
C18 C19 H19 120.2
C20 C19 H19 120.2
C21 C20 C19 120.01(19)
C21 C20 H20 120.0
C19 C20 H20 120.0
C20 C21 C16 120.73(17)
C20 C21 H21 119.6
C16 C21 H21 119.6

loop_
_geom_bond_atom_site_label_1
_geom_bond_atom_site_label_2
_geom_bond_distance
S1 C1 1.6846(18)
N1 C1 1.358(2)
N1 C3 1.391(2)
N1 C2 1.467(2)
N2 C1 1.369(2)
N2 C4 1.389(2)
N2 C5 1.447(2)
N3 C6 1.333(2)
N3 C9 1.385(2)
N3 C5 1.460(2)
N4 C6 1.327(2)
N4 C8 1.389(2)
N4 C7 1.471(2)
C2 C10 1.510(2)
C2 H2A 0.9900
C2 H2B 0.9900
C3 C4 1.343(3)
C3 H3 0.9500
C4 H4 0.9500
C5 H5A 0.9900
C5 H5B 0.9900
C6 H6 0.9500
C7 C16 1.513(3)
C7 H7A 0.9900
C7 H7B 0.9900
C8 C9 1.344(3)
C8 H8 0.9500
C9 H9 0.9500
C10 C11 1.388(3)
C10 C15 1.394(3)
C11 C12 1.394(3)
C11 H11 0.9500
C12 C13 1.377(3)
C12 H12 0.9500
C13 C14 1.386(3)
C13 H13 0.9500
C14 C15 1.385(3)
C14 H14 0.9500
C15 H15 0.9500
C16 C21 1.391(3)
C16 C17 1.392(3)
C17 C18 1.391(3)
C17 H17 0.9500
C18 C19 1.381(3)
C18 H18 0.9500
C19 C20 1.388(3)
C19 H19 0.9500
C20 C21 1.385(3)
C20 H20 0.9500
C21 H21 0.9500

loop_
_geom_torsion_atom_site_label_1
_geom_torsion_atom_site_label_2
_geom_torsion_atom_site_label_3
_geom_torsion_atom_site_label_4
_geom_torsion
C3 N1 C1 N2 0.49(19)
C2 N1 C1 N2 -177.07(15)
C3 N1 C1 S1 -177.09(14)
C2 N1 C1 S1 5.3(3)
C4 N2 C1 N1 -0.67(19)
C5 N2 C1 N1 -175.78(15)
C4 N2 C1 S1 176.93(13)
C5 N2 C1 S1 1.8(2)
C1 N1 C2 C10 105.04(19)
C3 N1 C2 C10 -72.2(2)
C1 N1 C3 C4 -0.1(2)
C2 N1 C3 C4 177.46(16)
N1 C3 C4 N2 -0.3(2)
C1 N2 C4 C3 0.6(2)
C5 N2 C4 C3 175.75(16)
C1 N2 C5 N3 99.52(18)
C4 N2 C5 N3 -74.9(2)
C6 N3 C5 N2 100.45(18)
C9 N3 C5 N2 -80.3(2)
C8 N4 C6 N3 -0.58(19)
C7 N4 C6 N3 178.79(15)
C9 N3 C6 N4 0.44(19)
C5 N3 C6 N4 179.77(15)
C6 N4 C7 C16 79.5(2)
C8 N4 C7 C16 -101.2(2)
C6 N4 C8 C9 0.50(19)
C7 N4 C8 C9 -178.86(16)
N4 C8 C9 N3 -0.22(19)
C6 N3 C9 C8 -0.13(19)
C5 N3 C9 C8 -179.44(16)
N1 C2 C10 C11 110.31(19)
N1 C2 C10 C15 -69.0(2)
C15 C10 C11 C12 0.0(3)
C2 C10 C11 C12 -179.29(17)
C10 C11 C12 C13 0.7(3)
C11 C12 C13 C14 -1.0(3)
C12 C13 C14 C15 0.6(3)
C13 C14 C15 C10 0.0(3)
C11 C10 C15 C14 -0.3(3)
C2 C10 C15 C14 178.95(16)
N4 C7 C16 C21 54.8(2)
N4 C7 C16 C17 -125.43(18)
C21 C16 C17 C18 0.0(3)
C7 C16 C17 C18 -179.77(17)
C16 C17 C18 C19 -0.1(3)
C17 C18 C19 C20 0.4(3)
C18 C19 C20 C21 -0.5(3)
C19 C20 C21 C16 0.3(3)
C17 C16 C21 C20 0.0(3)
C7 C16 C21 C20 179.68(17)
